data_4107087
loop_
_publ_author_name
'Wan Yue'
'Jing Gao'
'Yan Li'
'Wei Jiang'
'Simone Di Motta'
'Fabrizia Negri'
'Zhaohui Wang'

_publ_section_title
;
 One-Pot Synthesis of Stable NIR Tetracene Diimides via Double
 Cross-Coupling
;
_journal_name_full 'Journal of the American Chemical Society'
_journal_page_first 18054
_journal_page_last 18057
_journal_paper_doi 10.1021/ja207630a
_journal_volume 133
_journal_year 2011
_chemical_formula_moiety 'C46 H44 F14 N2 O4'
_chemical_formula_sum 'C46 H44 F14 N2 O4'
_chemical_formula_weight 954.83
_chemical_name_systematic
; 
 ? 
;
_space_group_IT_number 9
_symmetry_cell_setting monoclinic
_symmetry_space_group_name_Hall 'C -2yc'
_symmetry_space_group_name_H-M 'C 1 c 1'
_atom_sites_solution_hydrogens geom
_atom_sites_solution_primary direct
_atom_sites_solution_secondary difmap
_audit_creation_method SHELXL-97
_cell_angle_alpha 90.00
_cell_angle_beta 101.587(3)
_cell_angle_gamma 90.00
_cell_formula_units_Z 4
_cell_length_a 27.048(6)
_cell_length_b 14.838(3)
_cell_length_c 11.731(3)
_cell_measurement_reflns_used 8643
_cell_measurement_temperature 173(2)
_cell_measurement_theta_max 27.48
_cell_measurement_theta_min 1.54
_cell_volume 4612.2(18)
_computing_cell_refinement 'CrystalClear (Rigaku Inc., 2007)'
_computing_data_collection 'CrystalClear (Rigaku Inc., 2007)'
_computing_data_reduction 'CrystalClear (Rigaku Inc., 2007)'
_computing_molecular_graphics 'XP in Siemens SHELXTL (Sheldrick, 1994)'
_computing_publication_material 'SHELX97 (Sheldrick, 1997)'
_computing_structure_refinement 'SHELXL-97 (Sheldrick, 1997)'
_computing_structure_solution 'SHELXS-97 (Sheldrick, 1990)'
_diffrn_ambient_temperature 173(2)
_diffrn_measured_fraction_theta_full 0.996
_diffrn_measured_fraction_theta_max 0.996
_diffrn_measurement_device_type 'MM007-HF CCD(Saturn 724+)'
_diffrn_measurement_method '\w scans at fixed \c = 45\%'
_diffrn_radiation_monochromator Confocal
_diffrn_radiation_source 'rotating anode'
_diffrn_radiation_type MoK\a
_diffrn_radiation_wavelength 0.71073
_diffrn_reflns_av_R_equivalents 0.0360
_diffrn_reflns_av_sigmaI/netI 0.0411
_diffrn_reflns_limit_h_max 35
_diffrn_reflns_limit_h_min -35
_diffrn_reflns_limit_k_max 16
_diffrn_reflns_limit_k_min -19
_diffrn_reflns_limit_l_max 13
_diffrn_reflns_limit_l_min -15
_diffrn_reflns_number 20242
_diffrn_reflns_theta_full 27.49
_diffrn_reflns_theta_max 27.49
_diffrn_reflns_theta_min 1.54
_exptl_absorpt_coefficient_mu 0.125
_exptl_absorpt_correction_T_max 0.9863
_exptl_absorpt_correction_T_min 0.9480
_exptl_absorpt_correction_type numerical
_exptl_absorpt_process_details 'CrystalClear (Rigaku Inc., 2007)'
_exptl_crystal_colour black
_exptl_crystal_density_diffrn 1.375
_exptl_crystal_description block
_exptl_crystal_F_000 1968
_exptl_crystal_size_max 0.43
_exptl_crystal_size_mid 0.35
_exptl_crystal_size_min 0.11
_platon_squeeze_details
;
;
_refine_diff_density_max 0.469
_refine_diff_density_min -0.339
_refine_diff_density_rms 0.062
_refine_ls_abs_structure_details 'Flack H D (1983), Acta Cryst. A39, 876-881'
_refine_ls_abs_structure_Flack 0.2(6)
_refine_ls_extinction_method none
_refine_ls_goodness_of_fit_ref 1.030
_refine_ls_hydrogen_treatment constr
_refine_ls_matrix_type full
_refine_ls_number_parameters 603
_refine_ls_number_reflns 8712
_refine_ls_number_restraints 2
_refine_ls_restrained_S_all 1.029
_refine_ls_R_factor_all 0.0602
_refine_ls_R_factor_gt 0.0571
_refine_ls_shift/su_max 0.000
_refine_ls_shift/su_mean 0.000
_refine_ls_structure_factor_coef Fsqd
_refine_ls_weighting_details 'calc w=1/[\s^2^(Fo^2^)+(0.0864P)^2^+3.8750P] where P=(Fo^2^+2Fc^2^)/3'
_refine_ls_weighting_scheme calc
_refine_ls_wR_factor_gt 0.1465
_refine_ls_wR_factor_ref 0.1496
_reflns_number_gt 8214
_reflns_number_total 8712
_reflns_threshold_expression >2sigma(I)
_cod_data_source_file ja207630a_si_001.cif
_cod_data_source_block mx673
_cod_original_cell_volume 4611.9(18)
_cod_database_code 4107087

loop_
_symmetry_equiv_pos_as_xyz
'x, y, z'
'x, -y, z+1/2'
'x+1/2, y+1/2, z'
'x+1/2, -y+1/2, z+1/2'

loop_
_atom_site_label
_atom_site_type_symbol
_atom_site_fract_x
_atom_site_fract_y
_atom_site_fract_z
_atom_site_U_iso_or_equiv
_atom_site_adp_type
_atom_site_occupancy
_atom_site_symmetry_multiplicity
_atom_site_calc_flag
_atom_site_refinement_flags
F1 F 0.42977(8) 0.21140(16) 0.63594(18) 0.0505(5) Uani 1 1 d .
F2 F 0.43243(8) 0.35534(15) 0.66174(19) 0.0495(5) Uani 1 1 d .
F3 F 0.51797(9) 0.1924(2) 0.7892(3) 0.0842(11) Uani 1 1 d .
F4 F 0.52143(9) 0.3336(2) 0.8233(2) 0.0769(9) Uani 1 1 d .
F5 F 0.51588(13) 0.2297(3) 0.5573(3) 0.1070(14) Uani 1 1 d .
F6 F 0.58072(9) 0.2763(2) 0.6790(3) 0.0730(8) Uani 1 1 d .
F7 F 0.52408(11) 0.3671(2) 0.5996(3) 0.0927(11) Uani 1 1 d .
F8 F 0.05933(10) 0.1092(2) 0.7681(3) 0.0789(9) Uani 1 1 d .
F9 F 0.03269(15) 0.2298(2) 0.8266(3) 0.0962(12) Uani 1 1 d .
F10 F -0.01995(17) 0.0819(3) 0.6078(3) 0.1114(14) Uani 1 1 d .
F11 F -0.05120(9) 0.2073(3) 0.6321(4) 0.1156(16) Uani 1 1 d .
F12 F -0.01985(13) 0.0454(3) 0.8464(3) 0.1100(15) Uani 1 1 d .
F13 F -0.08912(16) 0.0621(4) 0.7290(4) 0.144(2) Uani 1 1 d .
F14 F -0.05897(19) 0.1633(4) 0.8511(5) 0.1424(19) Uani 1 1 d .
O1 O 0.11041(7) 0.11400(13) 0.55451(17) 0.0278(4) Uani 1 1 d .
O2 O 0.37151(8) 0.10745(13) 0.78108(19) 0.0302(4) Uani 1 1 d .
O3 O 0.36397(8) 0.41075(13) 0.8211(2) 0.0332(5) Uani 1 1 d .
O4 O 0.10216(8) 0.36369(13) 0.77110(18) 0.0303(4) Uani 1 1 d .
N1 N 0.36926(9) 0.26008(15) 0.7926(2) 0.0250(5) Uani 1 1 d .
N2 N 0.10553(9) 0.23738(15) 0.6648(2) 0.0229(4) Uani 1 1 d .
C1 C 0.13214(9) 0.16718(16) 0.6253(2) 0.0204(5) Uani 1 1 d .
C2 C 0.18676(10) 0.16493(17) 0.6742(2) 0.0198(5) Uani 1 1 d .
C3 C 0.21574(10) 0.08704(16) 0.6626(2) 0.0197(5) Uani 1 1 d .
C4 C 0.19624(10) -0.00323(17) 0.6559(2) 0.0216(5) Uani 1 1 d .
C5 C 0.22303(10) -0.07042(17) 0.6148(2) 0.0220(5) Uani 1 1 d .
C6 C 0.26919(11) -0.05041(17) 0.5749(2) 0.0230(5) Uani 1 1 d .
C7 C 0.29141(10) 0.03284(17) 0.5961(2) 0.0215(5) Uani 1 1 d .
C8 C 0.26733(10) 0.10013(16) 0.6560(2) 0.0213(5) Uani 1 1 d .
C9 C 0.29180(10) 0.17780(17) 0.7111(2) 0.0204(5) Uani 1 1 d .
C10 C 0.34667(10) 0.17599(17) 0.7618(2) 0.0224(5) Uani 1 1 d .
C11 C 0.34213(10) 0.33907(18) 0.8065(2) 0.0242(5) Uani 1 1 d .
C12 C 0.28719(10) 0.32751(17) 0.8004(2) 0.0210(5) Uani 1 1 d .
C13 C 0.25817(10) 0.40029(16) 0.8286(2) 0.0204(5) Uani 1 1 d .
C14 C 0.27766(10) 0.46777(17) 0.9152(2) 0.0228(5) Uani 1 1 d .
C15 C 0.25218(11) 0.54825(17) 0.9123(2) 0.0247(5) Uani 1 1 d .
C16 C 0.20699(11) 0.56399(17) 0.8270(2) 0.0244(5) Uani 1 1 d .
C17 C 0.18320(10) 0.49471(17) 0.7579(2) 0.0230(5) Uani 1 1 d .
C18 C 0.20649(10) 0.40673(16) 0.7703(2) 0.0208(5) Uani 1 1 d .
C19 C 0.18201(10) 0.32519(16) 0.7292(2) 0.0203(5) Uani 1 1 d .
C20 C 0.12763(10) 0.31343(17) 0.7248(2) 0.0217(5) Uani 1 1 d .
C21 C 0.20993(10) 0.24722(17) 0.7135(2) 0.0187(5) Uani 1 1 d .
C22 C 0.26403(10) 0.25074(17) 0.7413(2) 0.0190(5) Uani 1 1 d .
C23 C 0.42400(11) 0.2647(2) 0.8226(3) 0.0297(6) Uani 1 1 d .
H23A H 0.4373 0.2086 0.8633 0.036 Uiso 1 1 calc R
H23B H 0.4343 0.3159 0.8763 0.036 Uiso 1 1 calc R
C24 C 0.44652(11) 0.2767(2) 0.7143(3) 0.0322(6) Uani 1 1 d .
C25 C 0.50436(12) 0.2725(2) 0.7425(3) 0.0410(8) Uani 1 1 d .
C26 C 0.53156(14) 0.2842(3) 0.6426(4) 0.0554(10) Uani 1 1 d .
C27 C 0.05048(10) 0.23257(19) 0.6366(3) 0.0288(6) Uani 1 1 d .
H27A H 0.0395 0.2025 0.5605 0.035 Uiso 1 1 calc R
H27B H 0.0363 0.2943 0.6306 0.035 Uiso 1 1 calc R
C28 C 0.03072(11) 0.1802(2) 0.7304(3) 0.0340(6) Uani 1 1 d .
C29 C -0.02218(16) 0.1453(3) 0.6908(4) 0.0622(12) Uani 1 1 d .
C30 C -0.04863(17) 0.1012(4) 0.7785(5) 0.0721(15) Uani 1 1 d .
C31 C 0.15277(11) -0.02630(18) 0.7142(3) 0.0277(6) Uani 1 1 d .
H31A H 0.1300 -0.0692 0.6645 0.033 Uiso 1 1 calc R
H31B H 0.1333 0.0291 0.7218 0.033 Uiso 1 1 calc R
C32 C 0.17081(13) -0.0681(2) 0.8349(3) 0.0360(7) Uani 1 1 d .
H32A H 0.1416 -0.0810 0.8699 0.054 Uiso 1 1 calc R
H32B H 0.1933 -0.0257 0.8844 0.054 Uiso 1 1 calc R
H32C H 0.1890 -0.1242 0.8274 0.054 Uiso 1 1 calc R
C33 C 0.20128(12) -0.16465(17) 0.5980(2) 0.0276(6) Uani 1 1 d .
H33A H 0.1836 -0.1788 0.6620 0.033 Uiso 1 1 calc R
H33B H 0.2291 -0.2086 0.6013 0.033 Uiso 1 1 calc R
C34 C 0.16430(14) -0.1736(2) 0.4812(3) 0.0385(7) Uani 1 1 d .
H34A H 0.1509 -0.2352 0.4728 0.058 Uiso 1 1 calc R
H34B H 0.1819 -0.1605 0.4178 0.058 Uiso 1 1 calc R
H34C H 0.1364 -0.1310 0.4785 0.058 Uiso 1 1 calc R
C35 C 0.29443(12) -0.12344(19) 0.5184(3) 0.0317(6) Uani 1 1 d .
H35A H 0.3108 -0.0963 0.4583 0.038 Uiso 1 1 calc R
H35B H 0.2685 -0.1665 0.4792 0.038 Uiso 1 1 calc R
C36 C 0.33384(14) -0.1742(2) 0.6055(4) 0.0440(8) Uani 1 1 d .
H36A H 0.3496 -0.2203 0.5648 0.066 Uiso 1 1 calc R
H36B H 0.3176 -0.2031 0.6636 0.066 Uiso 1 1 calc R
H36C H 0.3597 -0.1320 0.6443 0.066 Uiso 1 1 calc R
C37 C 0.33521(11) 0.05978(19) 0.5391(2) 0.0278(6) Uani 1 1 d .
H37A H 0.3604 0.0105 0.5489 0.033 Uiso 1 1 calc R
H37B H 0.3519 0.1141 0.5781 0.033 Uiso 1 1 calc R
C38 C 0.31700(14) 0.0793(2) 0.4094(3) 0.0395(7) Uani 1 1 d .
H38A H 0.3455 0.0995 0.3760 0.059 Uiso 1 1 calc R
H38B H 0.2912 0.1266 0.3994 0.059 Uiso 1 1 calc R
H38C H 0.3026 0.0243 0.3696 0.059 Uiso 1 1 calc R
C39 C 0.31832(11) 0.44277(19) 1.0185(2) 0.0280(6) Uani 1 1 d .
H39A H 0.3415 0.4944 1.0401 0.034 Uiso 1 1 calc R
H39B H 0.3381 0.3913 0.9980 0.034 Uiso 1 1 calc R
C40 C 0.29439(13) 0.4173(2) 1.1213(3) 0.0369(7) Uani 1 1 d .
H40A H 0.3210 0.4024 1.1885 0.055 Uiso 1 1 calc R
H40B H 0.2723 0.3650 1.1005 0.055 Uiso 1 1 calc R
H40C H 0.2745 0.4682 1.1408 0.055 Uiso 1 1 calc R
C41 C 0.27508(12) 0.62315(19) 0.9951(3) 0.0305(6) Uani 1 1 d .
H41A H 0.2482 0.6655 1.0062 0.037 Uiso 1 1 calc R
H41B H 0.2901 0.5968 1.0717 0.037 Uiso 1 1 calc R
C42 C 0.31533(15) 0.6741(2) 0.9482(3) 0.0457(8) Uani 1 1 d .
H42A H 0.3287 0.7228 1.0020 0.069 Uiso 1 1 calc R
H42B H 0.3006 0.6996 0.8719 0.069 Uiso 1 1 calc R
H42C H 0.3427 0.6328 0.9404 0.069 Uiso 1 1 calc R
C43 C 0.18258(12) 0.65625(18) 0.8216(3) 0.0304(6) Uani 1 1 d .
H43A H 0.1639 0.6677 0.7413 0.036 Uiso 1 1 calc R
H43B H 0.2092 0.7028 0.8411 0.036 Uiso 1 1 calc R
C44 C 0.14605(13) 0.6638(2) 0.9063(3) 0.0365(7) Uani 1 1 d .
H44A H 0.1326 0.7252 0.9041 0.055 Uiso 1 1 calc R
H44B H 0.1641 0.6499 0.9855 0.055 Uiso 1 1 calc R
H44C H 0.1182 0.6210 0.8835 0.055 Uiso 1 1 calc R
C45 C 0.13820(11) 0.51415(19) 0.6608(2) 0.0273(6) Uani 1 1 d .
H45A H 0.1138 0.5523 0.6913 0.033 Uiso 1 1 calc R
H45B H 0.1212 0.4568 0.6335 0.033 Uiso 1 1 calc R
C46 C 0.15388(13) 0.5622(2) 0.5579(3) 0.0345(7) Uani 1 1 d .
H46A H 0.1241 0.5719 0.4962 0.052 Uiso 1 1 calc R
H46B H 0.1783 0.5249 0.5279 0.052 Uiso 1 1 calc R
H46C H 0.1693 0.6204 0.5837 0.052 Uiso 1 1 calc R

loop_
_atom_site_aniso_label
_atom_site_aniso_U_11
_atom_site_aniso_U_22
_atom_site_aniso_U_33
_atom_site_aniso_U_23
_atom_site_aniso_U_13
_atom_site_aniso_U_12
F1 0.0424(11) 0.0718(14) 0.0405(11) -0.0245(10) 0.0158(9) -0.0219(10)
F2 0.0411(11) 0.0578(13) 0.0519(13) 0.0234(10) 0.0151(9) 0.0119(9)
F3 0.0362(12) 0.096(2) 0.126(3) 0.069(2) 0.0311(14) 0.0230(13)
F4 0.0413(13) 0.130(2) 0.0576(15) -0.0281(15) 0.0052(11) -0.0375(14)
F5 0.076(2) 0.170(4) 0.091(2) -0.057(2) 0.0571(19) -0.047(2)
F6 0.0281(11) 0.104(2) 0.090(2) 0.0298(16) 0.0193(12) -0.0008(12)
F7 0.0610(17) 0.106(2) 0.121(3) 0.065(2) 0.0408(18) 0.0127(16)
F8 0.0485(14) 0.105(2) 0.090(2) 0.0589(17) 0.0309(13) 0.0272(14)
F9 0.131(3) 0.115(2) 0.0582(16) -0.0410(16) 0.0552(18) -0.082(2)
F10 0.143(3) 0.112(3) 0.078(2) -0.0309(19) 0.019(2) -0.073(3)
F11 0.0260(12) 0.166(3) 0.150(3) 0.102(3) 0.0044(16) 0.0093(16)
F12 0.0666(19) 0.151(3) 0.108(3) 0.075(3) 0.0073(18) -0.023(2)
F13 0.090(3) 0.195(5) 0.126(3) 0.058(3) -0.028(2) -0.091(3)
F14 0.130(4) 0.164(4) 0.167(4) -0.006(4) 0.109(4) -0.034(3)
O1 0.0301(10) 0.0255(9) 0.0271(10) -0.0071(8) 0.0040(8) -0.0029(8)
O2 0.0260(10) 0.0268(10) 0.0360(11) 0.0008(8) 0.0016(8) 0.0039(8)
O3 0.0292(10) 0.0258(10) 0.0462(13) -0.0076(9) 0.0110(9) -0.0091(8)
O4 0.0311(10) 0.0269(10) 0.0346(11) -0.0046(8) 0.0104(9) 0.0033(8)
N1 0.0214(11) 0.0253(11) 0.0282(12) -0.0060(9) 0.0045(9) -0.0018(9)
N2 0.0210(10) 0.0226(10) 0.0263(11) -0.0027(9) 0.0075(8) -0.0005(8)
C1 0.0221(12) 0.0188(11) 0.0207(12) 0.0023(9) 0.0055(9) -0.0016(9)
C2 0.0221(12) 0.0192(11) 0.0191(11) -0.0009(9) 0.0064(9) -0.0005(9)
C3 0.0257(12) 0.0163(11) 0.0178(11) -0.0013(9) 0.0062(9) -0.0001(9)
C4 0.0257(12) 0.0207(12) 0.0186(11) -0.0005(9) 0.0053(9) -0.0013(9)
C5 0.0290(13) 0.0185(11) 0.0184(11) 0.0009(9) 0.0042(10) -0.0028(10)
C6 0.0301(13) 0.0196(12) 0.0200(12) -0.0013(9) 0.0062(10) 0.0003(10)
C7 0.0252(13) 0.0179(11) 0.0219(12) -0.0004(9) 0.0063(10) 0.0025(9)
C8 0.0281(13) 0.0151(11) 0.0212(11) 0.0018(9) 0.0060(10) 0.0014(9)
C9 0.0247(13) 0.0203(12) 0.0163(11) 0.0023(9) 0.0042(9) -0.0020(9)
C10 0.0262(13) 0.0220(12) 0.0197(12) 0.0001(9) 0.0062(10) 0.0004(10)
C11 0.0278(13) 0.0223(12) 0.0230(13) -0.0031(10) 0.0060(10) -0.0026(10)
C12 0.0266(13) 0.0193(11) 0.0166(11) -0.0007(9) 0.0034(9) -0.0030(9)
C13 0.0261(12) 0.0146(11) 0.0213(12) 0.0012(9) 0.0068(9) -0.0027(9)
C14 0.0261(13) 0.0223(12) 0.0202(12) -0.0036(10) 0.0053(10) -0.0014(10)
C15 0.0342(14) 0.0193(12) 0.0223(12) -0.0035(10) 0.0094(11) -0.0028(10)
C16 0.0355(14) 0.0181(11) 0.0214(12) 0.0028(9) 0.0097(11) 0.0018(10)
C17 0.0242(12) 0.0240(12) 0.0212(12) 0.0023(10) 0.0059(9) 0.0011(10)
C18 0.0263(13) 0.0194(11) 0.0172(11) 0.0018(9) 0.0058(9) -0.0003(10)
C19 0.0238(12) 0.0179(11) 0.0194(12) 0.0000(9) 0.0047(9) -0.0008(9)
C20 0.0250(13) 0.0200(12) 0.0206(12) 0.0023(9) 0.0058(9) 0.0011(9)
C21 0.0224(12) 0.0170(10) 0.0172(10) 0.0007(8) 0.0051(9) -0.0017(9)
C22 0.0233(12) 0.0171(10) 0.0166(11) 0.0010(8) 0.0044(9) -0.0026(9)
C23 0.0223(13) 0.0366(15) 0.0289(14) -0.0028(11) 0.0022(11) -0.0029(11)
C24 0.0217(13) 0.0423(16) 0.0315(15) -0.0003(12) 0.0028(11) -0.0047(12)
C25 0.0264(15) 0.0515(19) 0.0435(18) 0.0043(15) 0.0030(13) -0.0038(14)
C26 0.0258(16) 0.086(3) 0.058(2) 0.006(2) 0.0147(15) -0.0053(17)
C27 0.0209(13) 0.0288(14) 0.0356(15) 0.0011(11) 0.0032(11) -0.0023(10)
C28 0.0260(14) 0.0432(17) 0.0336(16) -0.0031(13) 0.0080(12) -0.0036(12)
C29 0.038(2) 0.082(3) 0.059(3) 0.019(2) -0.0087(18) -0.015(2)
C30 0.036(2) 0.108(4) 0.070(3) 0.018(3) 0.007(2) -0.029(2)
C31 0.0345(14) 0.0180(12) 0.0332(14) 0.0005(10) 0.0134(11) -0.0062(10)
C32 0.0475(18) 0.0372(16) 0.0259(14) 0.0014(12) 0.0138(13) -0.0084(13)
C33 0.0424(16) 0.0156(12) 0.0259(13) -0.0028(10) 0.0095(12) -0.0049(10)
C34 0.053(2) 0.0309(15) 0.0298(15) -0.0075(12) 0.0048(14) -0.0150(14)
C35 0.0403(16) 0.0218(13) 0.0353(15) -0.0066(11) 0.0129(13) 0.0006(11)
C36 0.0415(18) 0.0287(15) 0.062(2) -0.0030(15) 0.0102(16) 0.0078(13)
C37 0.0295(14) 0.0272(13) 0.0300(14) -0.0023(11) 0.0135(11) -0.0011(11)
C38 0.052(2) 0.0369(16) 0.0342(16) 0.0001(13) 0.0192(14) -0.0063(14)
C39 0.0284(13) 0.0282(13) 0.0254(13) -0.0041(10) 0.0005(11) -0.0002(10)
C40 0.0369(16) 0.0464(18) 0.0266(15) 0.0063(13) 0.0048(12) 0.0022(14)
C41 0.0406(16) 0.0229(13) 0.0263(14) -0.0082(11) 0.0031(12) -0.0007(11)
C42 0.052(2) 0.0322(16) 0.051(2) -0.0072(15) 0.0060(17) -0.0123(14)
C43 0.0462(17) 0.0159(11) 0.0276(14) -0.0023(10) 0.0042(12) 0.0043(11)
C44 0.0422(18) 0.0342(15) 0.0334(16) -0.0065(12) 0.0080(13) 0.0101(13)
C45 0.0308(13) 0.0248(13) 0.0247(13) 0.0015(10) 0.0020(10) 0.0034(11)
C46 0.0466(18) 0.0284(14) 0.0269(14) 0.0031(11) 0.0034(13) 0.0012(12)

loop_
_atom_type_symbol
_atom_type_description
_atom_type_scat_dispersion_real
_atom_type_scat_dispersion_imag
_atom_type_scat_source
C C 0.0033 0.0016 'International Tables Vol C Tables 4.2.6.8 and 6.1.1.4'
H H 0.0000 0.0000 'International Tables Vol C Tables 4.2.6.8 and 6.1.1.4'
N N 0.0061 0.0033 'International Tables Vol C Tables 4.2.6.8 and 6.1.1.4'
O O 0.0106 0.0060 'International Tables Vol C Tables 4.2.6.8 and 6.1.1.4'
F F 0.0171 0.0103 'International Tables Vol C Tables 4.2.6.8 and 6.1.1.4'

loop_
_geom_angle_atom_site_label_1
_geom_angle_atom_site_label_2
_geom_angle_atom_site_label_3
_geom_angle
C10 N1 C11 124.0(2)
C10 N1 C23 118.3(2)
C11 N1 C23 117.5(2)
C1 N2 C20 124.9(2)
C1 N2 C27 117.3(2)
C20 N2 C27 117.8(2)
O1 C1 N2 120.2(2)
O1 C1 C2 124.3(2)
N2 C1 C2 115.5(2)
C21 C2 C3 121.3(2)
C21 C2 C1 117.0(2)
C3 C2 C1 120.7(2)
C2 C3 C8 117.4(2)
C2 C3 C4 124.1(2)
C8 C3 C4 118.5(2)
C5 C4 C3 118.8(2)
C5 C4 C31 120.4(2)
C3 C4 C31 119.8(2)
C4 C5 C6 120.9(2)
C4 C5 C33 119.8(3)
C6 C5 C33 119.0(2)
C7 C6 C5 119.9(2)
C7 C6 C35 120.5(3)
C5 C6 C35 119.4(2)
C6 C7 C8 119.0(2)
C6 C7 C37 120.3(2)
C8 C7 C37 119.8(2)
C9 C8 C3 117.3(2)
C9 C8 C7 124.5(2)
C3 C8 C7 118.2(2)
C22 C9 C8 121.2(2)
C22 C9 C10 117.1(2)
C8 C9 C10 120.4(2)
O2 C10 N1 120.0(2)
O2 C10 C9 124.1(2)
N1 C10 C9 115.8(2)
O3 C11 N1 119.7(2)
O3 C11 C12 124.3(2)
N1 C11 C12 116.0(2)
C13 C12 C22 121.2(2)
C13 C12 C11 119.9(2)
C22 C12 C11 117.3(2)
C12 C13 C18 118.4(2)
C12 C13 C14 123.5(2)
C18 C13 C14 118.2(2)
C15 C14 C13 118.2(2)
C15 C14 C39 120.9(2)
C13 C14 C39 119.8(2)
C14 C15 C16 120.7(2)
C14 C15 C41 118.7(2)
C16 C15 C41 120.4(2)
C17 C16 C15 121.2(2)
C17 C16 C43 119.9(2)
C15 C16 C43 118.6(2)
C16 C17 C18 118.0(2)
C16 C17 C45 120.4(2)
C18 C17 C45 121.0(2)
C19 C18 C13 116.8(2)
C19 C18 C17 125.0(2)
C13 C18 C17 118.2(2)
C21 C19 C18 121.2(2)
C21 C19 C20 117.0(2)
C18 C19 C20 120.6(2)
O4 C20 N2 119.8(2)
O4 C20 C19 124.3(2)
N2 C20 C19 115.9(2)
C2 C21 C19 122.6(2)
C2 C21 C22 118.2(2)
C19 C21 C22 119.2(2)
C9 C22 C12 122.6(2)
C9 C22 C21 119.2(2)
C12 C22 C21 118.2(2)
N1 C23 C24 111.2(2)
N1 C23 H23A 109.4
C24 C23 H23A 109.4
N1 C23 H23B 109.4
C24 C23 H23B 109.4
H23A C23 H23B 108.0
F2 C24 F1 106.6(3)
F2 C24 C23 111.2(3)
F1 C24 C23 110.3(2)
F2 C24 C25 108.6(3)
F1 C24 C25 107.8(3)
C23 C24 C25 112.1(2)
F4 C25 F3 106.7(3)
F4 C25 C26 108.7(3)
F3 C25 C26 106.6(3)
F4 C25 C24 108.6(3)
F3 C25 C24 108.2(3)
C26 C25 C24 117.5(3)
F5 C26 F6 110.4(4)
F5 C26 F7 106.5(4)
F6 C26 F7 105.8(3)
F5 C26 C25 113.1(3)
F6 C26 C25 110.8(3)
F7 C26 C25 109.9(4)
N2 C27 C28 110.5(2)
N2 C27 H27A 109.6
C28 C27 H27A 109.6
N2 C27 H27B 109.6
C28 C27 H27B 109.6
H27A C27 H27B 108.1
F8 C28 F9 103.5(3)
F8 C28 C29 106.6(3)
F9 C28 C29 108.8(3)
F8 C28 C27 112.2(3)
F9 C28 C27 111.5(3)
C29 C28 C27 113.6(3)
F11 C29 F10 102.5(4)
F11 C29 C28 110.7(4)
F10 C29 C28 106.3(4)
F11 C29 C30 110.2(4)
F10 C29 C30 106.4(4)
C28 C29 C30 119.2(4)
F13 C30 F12 110.1(5)
F13 C30 F14 109.8(6)
F12 C30 F14 103.2(5)
F13 C30 C29 111.6(4)
F12 C30 C29 112.7(4)
F14 C30 C29 109.1(5)
C4 C31 C32 112.1(2)
C4 C31 H31A 109.2
C32 C31 H31A 109.2
C4 C31 H31B 109.2
C32 C31 H31B 109.2
H31A C31 H31B 107.9
C31 C32 H32A 109.5
C31 C32 H32B 109.5
H32A C32 H32B 109.5
C31 C32 H32C 109.5
H32A C32 H32C 109.5
H32B C32 H32C 109.5
C5 C33 C34 111.3(2)
C5 C33 H33A 109.4
C34 C33 H33A 109.4
C5 C33 H33B 109.4
C34 C33 H33B 109.4
H33A C33 H33B 108.0
C33 C34 H34A 109.5
C33 C34 H34B 109.5
H34A C34 H34B 109.5
C33 C34 H34C 109.5
H34A C34 H34C 109.5
H34B C34 H34C 109.5
C6 C35 C36 112.3(3)
C6 C35 H35A 109.1
C36 C35 H35A 109.1
C6 C35 H35B 109.1
C36 C35 H35B 109.1
H35A C35 H35B 107.9
C35 C36 H36A 109.5
C35 C36 H36B 109.5
H36A C36 H36B 109.5
C35 C36 H36C 109.5
H36A C36 H36C 109.5
H36B C36 H36C 109.5
C7 C37 C38 111.2(2)
C7 C37 H37A 109.4
C38 C37 H37A 109.4
C7 C37 H37B 109.4
C38 C37 H37B 109.4
H37A C37 H37B 108.0
C37 C38 H38A 109.5
C37 C38 H38B 109.5
H38A C38 H38B 109.5
C37 C38 H38C 109.5
H38A C38 H38C 109.5
H38B C38 H38C 109.5
C14 C39 C40 109.8(2)
C14 C39 H39A 109.7
C40 C39 H39A 109.7
C14 C39 H39B 109.7
C40 C39 H39B 109.7
H39A C39 H39B 108.2
C39 C40 H40A 109.5
C39 C40 H40B 109.5
H40A C40 H40B 109.5
C39 C40 H40C 109.5
H40A C40 H40C 109.5
H40B C40 H40C 109.5
C42 C41 C15 111.3(3)
C42 C41 H41A 109.4
C15 C41 H41A 109.4
C42 C41 H41B 109.4
C15 C41 H41B 109.4
H41A C41 H41B 108.0
C41 C42 H42A 109.5
C41 C42 H42B 109.5
H42A C42 H42B 109.5
C41 C42 H42C 109.5
H42A C42 H42C 109.5
H42B C42 H42C 109.5
C16 C43 C44 111.6(2)
C16 C43 H43A 109.3
C44 C43 H43A 109.3
C16 C43 H43B 109.3
C44 C43 H43B 109.3
H43A C43 H43B 108.0
C43 C44 H44A 109.5
C43 C44 H44B 109.5
H44A C44 H44B 109.5
C43 C44 H44C 109.5
H44A C44 H44C 109.5
H44B C44 H44C 109.5
C17 C45 C46 111.9(2)
C17 C45 H45A 109.2
C46 C45 H45A 109.2
C17 C45 H45B 109.2
C46 C45 H45B 109.2
H45A C45 H45B 107.9
C45 C46 H46A 109.5
C45 C46 H46B 109.5
H46A C46 H46B 109.5
C45 C46 H46C 109.5
H46A C46 H46C 109.5
H46B C46 H46C 109.5

loop_
_geom_bond_atom_site_label_1
_geom_bond_atom_site_label_2
_geom_bond_distance
F1 C24 1.350(4)
F2 C24 1.338(4)
F3 C25 1.329(4)
F4 C25 1.326(4)
F5 C26 1.291(6)
F6 C26 1.317(4)
F7 C26 1.329(6)
F8 C28 1.328(4)
F9 C28 1.339(4)
F10 C29 1.364(6)
F11 C29 1.312(5)
F12 C30 1.295(6)
F13 C30 1.273(5)
F14 C30 1.322(8)
O1 C1 1.209(3)
O2 C10 1.215(3)
O3 C11 1.212(3)
O4 C20 1.215(3)
N1 C10 1.404(3)
N1 C11 1.409(4)
N1 C23 1.453(4)
N2 C1 1.397(3)
N2 C20 1.399(3)
N2 C27 1.461(3)
C1 C2 1.474(3)
C2 C21 1.407(3)
C2 C3 1.418(3)
C3 C8 1.426(4)
C3 C4 1.436(3)
C4 C5 1.375(4)
C4 C31 1.513(4)
C5 C6 1.450(4)
C5 C33 1.514(3)
C6 C7 1.374(3)
C6 C35 1.504(4)
C7 C8 1.448(4)
C7 C37 1.527(4)
C8 C9 1.418(3)
C9 C22 1.403(4)
C9 C10 1.484(4)
C11 C12 1.483(4)
C12 C13 1.413(4)
C12 C22 1.413(3)
C13 C18 1.431(4)
C13 C14 1.448(3)
C14 C15 1.376(4)
C14 C39 1.511(4)
C15 C16 1.435(4)
C15 C41 1.523(4)
C16 C17 1.385(4)
C16 C43 1.516(4)
C17 C18 1.444(3)
C17 C45 1.519(4)
C18 C19 1.416(3)
C19 C21 1.414(3)
C19 C20 1.472(4)
C21 C22 1.435(3)
C23 C24 1.526(4)
C23 H23A 0.9900
C23 H23B 0.9900
C24 C25 1.534(4)
C25 C26 1.513(5)
C27 C28 1.529(5)
C27 H27A 0.9900
C27 H27B 0.9900
C28 C29 1.504(5)
C29 C30 1.514(7)
C31 C32 1.533(4)
C31 H31A 0.9900
C31 H31B 0.9900
C32 H32A 0.9800
C32 H32B 0.9800
C32 H32C 0.9800
C33 C34 1.531(4)
C33 H33A 0.9900
C33 H33B 0.9900
C34 H34A 0.9800
C34 H34B 0.9800
C34 H34C 0.9800
C35 C36 1.520(5)
C35 H35A 0.9900
C35 H35B 0.9900
C36 H36A 0.9800
C36 H36B 0.9800
C36 H36C 0.9800
C37 C38 1.530(4)
C37 H37A 0.9900
C37 H37B 0.9900
C38 H38A 0.9800
C38 H38B 0.9800
C38 H38C 0.9800
C39 C40 1.526(4)
C39 H39A 0.9900
C39 H39B 0.9900
C40 H40A 0.9800
C40 H40B 0.9800
C40 H40C 0.9800
C41 C42 1.517(5)
C41 H41A 0.9900
C41 H41B 0.9900
C42 H42A 0.9800
C42 H42B 0.9800
C42 H42C 0.9800
C43 C44 1.540(5)
C43 H43A 0.9900
C43 H43B 0.9900
C44 H44A 0.9800
C44 H44B 0.9800
C44 H44C 0.9800
C45 C46 1.533(4)
C45 H45A 0.9900
C45 H45B 0.9900
C46 H46A 0.9800
C46 H46B 0.9800
C46 H46C 0.9800

loop_
_geom_torsion_atom_site_label_1
_geom_torsion_atom_site_label_2
_geom_torsion_atom_site_label_3
_geom_torsion_atom_site_label_4
_geom_torsion
C20 N2 C1 O1 -164.8(3)
C27 N2 C1 O1 12.4(4)
C20 N2 C1 C2 14.4(4)
C27 N2 C1 C2 -168.5(2)
O1 C1 C2 C21 153.5(3)
N2 C1 C2 C21 -25.6(3)
O1 C1 C2 C3 -15.5(4)
N2 C1 C2 C3 165.4(2)
C21 C2 C3 C8 -19.3(4)
C1 C2 C3 C8 149.2(2)
C21 C2 C3 C4 161.4(2)
C1 C2 C3 C4 -30.1(4)
C2 C3 C4 C5 163.1(2)
C8 C3 C4 C5 -16.2(3)
C2 C3 C4 C31 -28.3(4)
C8 C3 C4 C31 152.4(2)
C3 C4 C5 C6 -2.2(4)
C31 C4 C5 C6 -170.7(2)
C3 C4 C5 C33 -175.2(2)
C31 C4 C5 C33 16.3(4)
C4 C5 C6 C7 11.2(4)
C33 C5 C6 C7 -175.7(2)
C4 C5 C6 C35 -173.3(2)
C33 C5 C6 C35 -0.2(4)
C5 C6 C7 C8 -1.5(4)
C35 C6 C7 C8 -176.9(2)
C5 C6 C7 C37 -170.7(2)
C35 C6 C7 C37 14.0(4)
C2 C3 C8 C9 27.5(3)
C4 C3 C8 C9 -153.1(2)
C2 C3 C8 C7 -153.8(2)
C4 C3 C8 C7 25.6(3)
C6 C7 C8 C9 162.0(2)
C37 C7 C8 C9 -28.8(4)
C6 C7 C8 C3 -16.7(4)
C37 C7 C8 C3 152.5(2)
C3 C8 C9 C22 -17.6(4)
C7 C8 C9 C22 163.7(2)
C3 C8 C9 C10 148.6(2)
C7 C8 C9 C10 -30.1(4)
C11 N1 C10 O2 -160.4(3)
C23 N1 C10 O2 13.6(4)
C11 N1 C10 C9 17.0(4)
C23 N1 C10 C9 -169.0(2)
C22 C9 C10 O2 151.5(3)
C8 C9 C10 O2 -15.3(4)
C22 C9 C10 N1 -25.8(3)
C8 C9 C10 N1 167.5(2)
C10 N1 C11 O3 -172.2(3)
C23 N1 C11 O3 13.7(4)
C10 N1 C11 C12 7.0(4)
C23 N1 C11 C12 -167.0(2)
O3 C11 C12 C13 -9.2(4)
N1 C11 C12 C13 171.6(2)
O3 C11 C12 C22 156.6(3)
N1 C11 C12 C22 -22.6(3)
C22 C12 C13 C18 -16.5(4)
C11 C12 C13 C18 148.7(2)
C22 C12 C13 C14 162.1(2)
C11 C12 C13 C14 -32.7(4)
C12 C13 C14 C15 161.3(3)
C18 C13 C14 C15 -20.1(4)
C12 C13 C14 C39 -30.5(4)
C18 C13 C14 C39 148.1(3)
C13 C14 C15 C16 1.1(4)
C39 C14 C15 C16 -166.9(3)
C13 C14 C15 C41 -174.0(3)
C39 C14 C15 C41 18.0(4)
C14 C15 C16 C17 10.7(4)
C41 C15 C16 C17 -174.3(3)
C14 C15 C16 C43 -175.4(3)
C41 C15 C16 C43 -0.3(4)
C15 C16 C17 C18 -2.9(4)
C43 C16 C17 C18 -176.8(3)
C15 C16 C17 C45 -174.4(3)
C43 C16 C17 C45 11.7(4)
C12 C13 C18 C19 26.5(4)
C14 C13 C18 C19 -152.2(2)
C12 C13 C18 C17 -153.6(2)
C14 C13 C18 C17 27.7(4)
C16 C17 C18 C19 163.7(3)
C45 C17 C18 C19 -24.8(4)
C16 C17 C18 C13 -16.1(4)
C45 C17 C18 C13 155.4(3)
C13 C18 C19 C21 -19.0(4)
C17 C18 C19 C21 161.2(3)
C13 C18 C19 C20 148.2(2)
C17 C18 C19 C20 -31.6(4)
C1 N2 C20 O4 -168.7(2)
C27 N2 C20 O4 14.2(4)
C1 N2 C20 C19 9.9(4)
C27 N2 C20 C19 -167.2(2)
C21 C19 C20 O4 155.6(3)
C18 C19 C20 O4 -12.1(4)
C21 C19 C20 N2 -22.8(3)
C18 C19 C20 N2 169.4(2)
C3 C2 C21 C19 -178.1(2)
C1 C2 C21 C19 13.0(4)
C3 C2 C21 C22 0.3(4)
C1 C2 C21 C22 -168.6(2)
C18 C19 C21 C2 179.2(2)
C20 C19 C21 C2 11.6(4)
C18 C19 C21 C22 0.8(4)
C20 C19 C21 C22 -166.8(2)
C8 C9 C22 C12 177.3(2)
C10 C9 C22 C12 10.7(4)
C8 C9 C22 C21 -1.4(4)
C10 C9 C22 C21 -168.0(2)
C13 C12 C22 C9 179.3(2)
C11 C12 C22 C9 13.7(4)
C13 C12 C22 C21 -1.9(4)
C11 C12 C22 C21 -167.5(2)
C2 C21 C22 C9 10.2(3)
C19 C21 C22 C9 -171.4(2)
C2 C21 C22 C12 -168.6(2)
C19 C21 C22 C12 9.8(3)
C10 N1 C23 C24 86.1(3)
C11 N1 C23 C24 -99.5(3)
N1 C23 C24 F2 63.8(3)
N1 C23 C24 F1 -54.3(3)
N1 C23 C24 C25 -174.4(3)
F2 C24 C25 F4 67.6(4)
F1 C24 C25 F4 -177.2(3)
C23 C24 C25 F4 -55.6(4)
F2 C24 C25 F3 -176.9(3)
F1 C24 C25 F3 -61.7(4)
C23 C24 C25 F3 59.9(4)
F2 C24 C25 C26 -56.3(4)
F1 C24 C25 C26 58.9(4)
C23 C24 C25 C26 -179.5(3)
F4 C25 C26 F5 -177.4(4)
F3 C25 C26 F5 67.9(5)
C24 C25 C26 F5 -53.5(5)
F4 C25 C26 F6 58.1(5)
F3 C25 C26 F6 -56.7(5)
C24 C25 C26 F6 -178.1(3)
F4 C25 C26 F7 -58.5(4)
F3 C25 C26 F7 -173.2(3)
C24 C25 C26 F7 65.3(4)
C1 N2 C27 C28 88.4(3)
C20 N2 C27 C28 -94.2(3)
N2 C27 C28 F8 -39.6(4)
N2 C27 C28 F9 75.9(4)
N2 C27 C28 C29 -160.6(3)
F8 C28 C29 F11 -168.0(4)
F9 C28 C29 F11 81.0(5)
C27 C28 C29 F11 -43.9(5)
F8 C28 C29 F10 -57.4(4)
F9 C28 C29 F10 -168.5(3)
C27 C28 C29 F10 66.7(4)
F8 C28 C29 C30 62.6(6)
F9 C28 C29 C30 -48.4(6)
C27 C28 C29 C30 -173.2(4)
F11 C29 C30 F13 61.5(7)
F10 C29 C30 F13 -48.8(6)
C28 C29 C30 F13 -168.9(5)
F11 C29 C30 F12 -173.9(5)
F10 C29 C30 F12 75.7(5)
C28 C29 C30 F12 -44.3(7)
F11 C29 C30 F14 -59.9(6)
F10 C29 C30 F14 -170.3(5)
C28 C29 C30 F14 69.7(6)
C5 C4 C31 C32 71.6(3)
C3 C4 C31 C32 -96.8(3)
C4 C5 C33 C34 83.0(3)
C6 C5 C33 C34 -90.2(3)
C7 C6 C35 C36 83.4(3)
C5 C6 C35 C36 -92.0(3)
C6 C7 C37 C38 73.0(3)
C8 C7 C37 C38 -96.1(3)
C15 C14 C39 C40 73.5(3)
C13 C14 C39 C40 -94.4(3)
C14 C15 C41 C42 81.2(3)
C16 C15 C41 C42 -93.9(3)
C17 C16 C43 C44 87.5(3)
C15 C16 C43 C44 -86.6(3)
C16 C17 C45 C46 72.3(3)
C18 C17 C45 C46 -98.9(3)

loop_
_platon_squeeze_void_nr
_platon_squeeze_void_average_x
_platon_squeeze_void_average_y
_platon_squeeze_void_average_z
_platon_squeeze_void_volume
_platon_squeeze_void_count_electrons
_platon_squeeze_void_content
1 -0.019 0.500 -0.016 261 47 ' '
2 0.481 0.000 0.029 261 47 ' '

loop_
_cod_related_entry_id
_cod_related_entry_database
_cod_related_entry_code
1 ChemSpider 30660282
